data_1566237
loop_
_publ_author_name
'Anatoly V. Kasatkin'
'E Makovicky'
'Jakub Plasil'
'Radek Skoda'
'Nikita V. Chukanov'
'Sergey Y. Stepanov'
'Atali A. Agakhanov'
'Fabrizio Nestola'

_publ_section_title
;
 Gladkovskyite, MnTlAs3S6, a new thallium sulfosalt from the Vorontsovskoe
 gold deposit, Northern Urals, Russia
;
_journal_name_full 'Journal of GeoSciences'
_journal_page_first 207
_journal_page_last 218
_journal_paper_doi 10.3190/jgeosci.290
_journal_volume 64
_journal_year 2019
_chemical_formula_sum 'As3 Mn S6 Tl'
_chemical_formula_weight 676.4
_space_group_IT_number 159
_space_group_name_Hall 'P 3 -2c'
_space_group_name_H-M_alt 'P 3 1 c'
_symmetry_cell_setting trigonal
_symmetry_Int_Tables_number 159
_symmetry_space_group_name_Hall 'P 3 -2c'
_symmetry_space_group_name_H-M 'P 3 1 c'
_cell_angle_alpha 90
_cell_angle_beta 90
_cell_angle_gamma 120
_cell_formula_units_Z 2
_cell_length_a 9.6392(2)
_cell_length_b 9.6392(2)
_cell_length_c 6.4560(15)
_cell_measurement_reflns_used 3694
_cell_measurement_temperature 294(17)
_cell_measurement_theta_max 26.22
_cell_measurement_theta_min 3.97
_cell_volume 519.49(12)
_computing_cell_refinement 'CrysAlisPro 1.171.39.35c (Rigaku OD, 2017)'
_computing_data_collection 'CrysAlisPro 1.171.39.35c (Rigaku OD, 2017)'
_computing_data_reduction 'CrysAlisPro 1.171.39.35c (Rigaku OD, 2017)'
_diffrn_ambient_temperature 284
_diffrn_detector 'CCD plate'
_diffrn_detector_area_resol_mean 10.4054
_diffrn_measured_fraction_theta_full 0.98
_diffrn_measured_fraction_theta_max 0.98
_diffrn_measurement_device 'four-circle diffractometer'
_diffrn_measurement_device_type 'SuperNova, Dual, Cu at home/near, AtlasS2'
_diffrn_measurement_method '\w scans'
_diffrn_radiation_monochromator mirror
_diffrn_radiation_probe x-ray
_diffrn_radiation_source 'X-ray tube'
_diffrn_radiation_type 'Mo K\a'
_diffrn_radiation_wavelength 0.71073
_diffrn_reflns_av_R_equivalents 0.048
_diffrn_reflns_av_unetI/netI 0.015
_diffrn_reflns_limit_h_max 11
_diffrn_reflns_limit_h_min -11
_diffrn_reflns_limit_k_max 11
_diffrn_reflns_limit_k_min -11
_diffrn_reflns_limit_l_max 8
_diffrn_reflns_limit_l_min -7
_diffrn_reflns_number 5407
_diffrn_reflns_theta_full 26.41
_diffrn_reflns_theta_max 26.47
_diffrn_reflns_theta_min 3.99
_diffrn_source 'micro-focus sealed X-ray tube'
_exptl_absorpt_coefficient_mu 27.324
_exptl_absorpt_correction_T_max 1
_exptl_absorpt_correction_T_min 0.366
_exptl_absorpt_correction_type multi-scan
_exptl_absorpt_process_details
;
CrysAlisPro 1.171.39.35c (Rigaku Oxford Diffraction, 2017)
Empirical absorption correction using spherical harmonics,
 implemented in SCALE3 ABSPACK scaling algorithm.
;
_exptl_crystal_density_diffrn 4.3245
_exptl_crystal_F_000 602
_refine_diff_density_max 0.76
_refine_diff_density_min -0.33
_refine_ls_abs_structure_details '  332 of Friedel pairs used in the refinement'
_refine_ls_abs_structure_Flack -0.015(7)
_refine_ls_extinction_method none
_refine_ls_goodness_of_fit_gt 1.32
_refine_ls_goodness_of_fit_ref 1.32
_refine_ls_number_constraints 4
_refine_ls_number_parameters 31
_refine_ls_number_reflns 689
_refine_ls_number_restraints 0
_refine_ls_R_factor_all 0.0183
_refine_ls_R_factor_gt 0.0178
_refine_ls_shift/su_max 0.0476
_refine_ls_shift/su_mean 0.0165
_refine_ls_structure_factor_coef Fsqd
_refine_ls_weighting_details w=1/(\s^2^(I)+0.0004I^2^)
_refine_ls_weighting_scheme sigma
_refine_ls_wR_factor_gt 0.0412
_refine_ls_wR_factor_ref 0.0414
_reflns_number_gt 679
_reflns_number_total 689
_reflns_threshold_expression I>3\s(I)
_cod_data_source_file jgeosci.290_gladkovskyite.cif
_cod_data_source_block I
_cod_original_sg_symbol_Hall 'P 3;-2c'
_cod_original_formula_sum 'As3 Mn1 S6 Tl1'
_cod_database_code 1566237

loop_
_space_group_symop_id
_space_group_symop_operation_xyz
1 x,y,z
2 -y,x-y,z
3 -x+y,-x,z
4 y,x,z+1/2
5 x-y,-y,z+1/2
6 -x,-x+y,z+1/2

loop_
_atom_site_label
_atom_site_type_symbol
_atom_site_fract_x
_atom_site_fract_y
_atom_site_fract_z
_atom_site_adp_type
_atom_site_U_iso_or_equiv
_atom_site_site_symmetry_multiplicity
_atom_site_occupancy
_atom_site_calc_flag
_atom_site_refinement_flags
_atom_site_disorder_assembly
_atom_site_disorder_group
Tl1 Tl 0.666667 0.333333 0.4582(2) Uani 0.03489(13) 2 1 d . . .
As1 As 0.62288(7) -0.08195(7) 0.5338(2) Uani 0.0231(2) 6 1 d . . .
Mn1 Mn 1 0 0.2384(3) Uani 0.0233(4) 2 1 d . . .
S1 S 0.87194(19) 0.12007(18) 0.4861(3) Uani 0.0230(6) 6 1 d . . .
S2 S 0.529516 0.03645 0.763361 Uani 0.0277(7) 6 1 d . . .

loop_
_atom_site_aniso_label
_atom_site_aniso_type_symbol
_atom_site_aniso_U_11
_atom_site_aniso_U_22
_atom_site_aniso_U_33
_atom_site_aniso_U_12
_atom_site_aniso_U_13
_atom_site_aniso_U_23
Tl1 Tl 0.03481(16) 0.03481(16) 0.0350(3) 0.01740(8) 0 0
As1 As 0.0235(3) 0.0242(3) 0.0214(3) 0.0117(2) -0.0008(2) -0.0001(2)
Mn1 Mn 0.0248(5) 0.0248(5) 0.0204(8) 0.0124(2) 0 0
S1 S 0.0233(7) 0.0247(7) 0.0234(6) 0.0136(6) 0.0000(5) 0.0001(6)
S2 S 0.0272(8) 0.0394(9) 0.0224(8) 0.0210(7) 0.0012(6) 0.0030(6)

loop_
_atom_type_symbol
_atom_type_scat_dispersion_real
_atom_type_scat_dispersion_imag
_atom_type_scat_source
As 0.0499 2.0058 'International Tables Vol C tables 4.2.6.8 and 6.1.1.1'
Mn 0.3368 0.7283 'International Tables Vol C tables 4.2.6.8 and 6.1.1.1'
S 0.1246 0.1234 'International Tables Vol C tables 4.2.6.8 and 6.1.1.1'
Tl -2.8358 9.6688 'International Tables Vol C tables 4.2.6.8 and 6.1.1.1'

loop_
_geom_bond_atom_site_label_1
_geom_bond_atom_site_label_2
_geom_bond_site_symmetry_1
_geom_bond_site_symmetry_2
_geom_bond_distance
Tl1 As1 . . 3.8407(8)
Tl1 As1 . 2_655 3.8407(7)
Tl1 As1 . 3_665 3.8407(11)
Tl1 As1 . 4_654 3.7957(18)
Tl1 As1 . 5_554 3.7957(19)
Tl1 As1 . 6_664 3.7957(18)
Tl1 S1 . . 3.499(2)
Tl1 S1 . 2_655 3.499(2)
Tl1 S1 . 3_665 3.499(2)
Tl1 S2 . . 3.1678(11)
Tl1 S2 . 2_655 3.1678(11)
Tl1 S2 . 3_665 3.1678(11)
Tl1 S2 . 4_654 3.3351(6)
Tl1 S2 . 5_554 3.3351(6)
Tl1 S2 . 6_664 3.3351(6)
As1 As1 . 5_554 3.506(2)
As1 As1 . 5_555 3.506(2)
As1 Mn1 . . 3.8215(14)
As1 Mn1 . 4_645 3.5653(11)
As1 S1 . . 2.2305(14)
As1 S1 . 2_645 3.573(3)
As1 S1 . 5_554 3.826(3)
As1 S1 . 5_555 3.266(3)
As1 S2 . . 2.3101(12)
As1 S2 . 5_554 2.3140(14)
As1 S2 . 6_654 3.8843(10)
Mn1 Mn1 . 4_644 3.228(3)
Mn1 Mn1 . 4_645 3.228(3)
Mn1 S1 . . 2.617(2)
Mn1 S1 . 2_645 2.617(2)
Mn1 S1 . 3_765 2.617(2)
Mn1 S1 . 4_644 2.635(2)
Mn1 S1 . 5_554 2.635(2)
Mn1 S1 . 6_764 2.635(2)
S1 S1 . 2_645 3.588(3)
S1 S1 . 3_765 3.588(3)
S1 S1 . 5_554 3.800(3)
S1 S1 . 5_555 3.800(3)
S1 S1 . 6_764 3.872(3)
S1 S1 . 6_765 3.872(3)
S1 S2 . . 3.4768(19)
S1 S2 . 2_655 3.7062(18)
S1 S2 . 4_654 3.7283(17)
S1 S2 . 5_554 3.4887(17)
S2 S2 . 5_554 3.2849(15)
S2 S2 . 5_555 3.2849(15)
